data_9015854
loop_
_publ_author_name
'Kampf, A. R.'
'Mills, S. J.'
'Rumsey, M. S.'
'Dini, M.'
'Birch, W. D.'
'Spratt, J.'
'Pluth, J. J.'
'Steele, I. M.'
'Jenkins, R. A.'
'Pinch, W. W.'

_publ_section_title
;
 The heteropolymolybdate family: structural relations, nomenclature scheme and new species
;
_journal_name_full 'Mineralogical Magazine'
_journal_page_first 1175
_journal_page_last 1207
_journal_paper_doi 10.1180/minmag.2012.076.5.09
_journal_volume 76
_journal_year 2012
_chemical_compound_source 'Chuquicamata mine, Antofagasta, Chile'
_chemical_formula_sum 'As2 Fe3 H27.12 Mo8 Na3.52 O50.56'
_chemical_name_mineral Obradovicite-NaNa
_space_group_IT_number 53
_symmetry_space_group_name_Hall '-P 2bc 2bc'
_symmetry_space_group_name_H-M 'P n m b'
_cell_angle_alpha 90
_cell_angle_beta 90
_cell_angle_gamma 90
_cell_formula_units_Z 2
_cell_length_a 14.8866
_cell_length_b 11.0880
_cell_length_c 15.0560
_cell_volume 2485.183
_database_code_amcsd 0019592
_exptl_crystal_density_diffrn 2.675
_cod_original_formula_sum 'Na3.52 Mo8 Fe3 As2 O50.56 H27.12'
_cod_database_code 9015854

loop_
_space_group_symop_operation_xyz
x,y,z
-x,1/2+y,1/2+z
x,1/2-y,1/2-z
x,-y,z
-x,y,-z
x,1/2+y,1/2-z
-x,1/2-y,1/2+z
-x,-y,-z

loop_
_atom_site_aniso_label
_atom_site_aniso_U_11
_atom_site_aniso_U_22
_atom_site_aniso_U_33
_atom_site_aniso_U_12
_atom_site_aniso_U_13
_atom_site_aniso_U_23
Na1 0.12300 0.04200 0.10300 0.00000 0.06900 0.00000
Mo1 0.01290 0.01290 0.01310 -0.00106 -0.00069 -0.00013
Mo2 0.01020 0.01310 0.01420 0.00000 -0.00020 0.00000
Mo3 0.01220 0.02260 0.01600 0.00000 -0.00350 0.00000
Fe1 0.01620 0.01230 0.01600 0.00000 0.00000 0.00180
Fe2 0.01360 0.01700 0.01590 0.00000 0.00270 0.00000
As 0.01140 0.01200 0.01300 0.00000 -0.00050 0.00000
O1 0.01000 0.01400 0.01300 0.00000 -0.00330 0.00000
O2 0.01200 0.02400 0.01400 0.00000 -0.00100 0.00000
O3 0.01890 0.01520 0.01950 0.00230 0.00030 0.00310
O4 0.01480 0.02200 0.01600 0.00010 -0.00040 0.00170
O5 0.02070 0.01630 0.01760 0.00250 0.00320 0.00100
O6 0.01580 0.01930 0.02140 -0.00110 0.00250 0.00080
O7 0.02030 0.01940 0.02500 0.00520 0.00630 0.00780
O8 0.01400 0.03300 0.01700 0.00000 0.00000 0.00000
O9 0.02800 0.04100 0.03200 -0.00650 -0.01310 0.01400
O10 0.01300 0.04000 0.02400 0.00000 0.00200 0.00000
O11 0.02600 0.02500 0.02140 -0.00250 -0.00260 -0.00600
O12 0.00900 0.04500 0.02700 0.00000 -0.00100 0.00000
Wat1 0.21100 0.03200 0.07700 0.00000 -0.04200 0.00000
Wat2 0.07700 0.10300 0.11200 -0.01800 0.04700 -0.05400

loop_
_atom_site_label
_atom_site_fract_x
_atom_site_fract_y
_atom_site_fract_z
_atom_site_occupancy
_atom_site_U_iso_or_equiv
_atom_site_type_symbol
_atom_site_attached_hydrogens
Na1 0.00000 0.00000 0.50000 0.76000 0.08900 Na 0
Mo1 0.20915 0.65997 0.47922 1.00000 0.01298 Mo 0
Mo2 0.33768 0.50000 0.32183 1.00000 0.01254 Mo 0
Mo3 0.38399 0.50000 0.54912 1.00000 0.01694 Mo 0
Fe1 0.20109 0.75000 0.25000 1.00000 0.01480 Fe 0
Fe2 0.00000 0.50000 0.50000 1.00000 0.01550 Fe 0
As 0.09972 0.50000 0.30715 1.00000 0.01216 As 0
O1 0.19070 0.50000 0.37840 1.00000 0.01230 O 0
O2 0.24510 0.50000 0.54500 1.00000 0.01650 O 0
O3 0.29780 0.62470 0.25710 1.00000 0.01790 O 0
O4 0.33860 0.38670 0.43390 1.00000 0.01760 O 0
O5 0.19840 0.75380 0.38290 1.00000 0.01820 O 0
O6 0.09410 0.62840 0.50720 1.00000 0.01880 O 0
O7 0.10490 0.87630 0.25600 1.00000 0.02170 O 0
O8 0.00560 0.50000 0.36700 1.00000 0.02130 O 0
O9 0.38950 0.37820 0.61780 1.00000 0.03360 O 0
O10 0.44940 0.50000 0.30020 1.00000 0.02530 O 0
O11 0.23990 0.76070 0.55920 1.00000 0.02390 O 0
O12 0.50000 0.50000 0.50000 1.00000 0.02720 O 0
Wat1 0.16160 0.00000 0.44230 0.97000 0.10700 O 2
Wat2 -0.03150 0.16350 0.38620 1.00000 0.09700 O 2
Na2A 0.27200 0.75000 0.75000 0.42000 0.15800 Na 0
Na2B 0.17800 0.75000 0.75000 0.32000 0.18000 Na 0
Na3A 0.18060 0.00000 0.62000 0.52000 0.05600 Na 0
Na3B 0.21600 0.00000 0.62140 0.12000 0.01700 Na 0
Wat3 0.42970 0.18560 0.38690 0.93000 0.12100 O 2
Wat4A 0.16340 0.00000 0.79250 0.46000 0.05400 O 2
Wat4B 0.15820 0.93800 0.78890 0.28000 0.04400 O 2
Wat5 0.36000 0.00000 0.47900 0.60000 0.19000 O 2
Wat6 0.52800 0.25000 0.25000 0.33000 0.13000 O 2

loop_
_cod_changelog_entry_id
_cod_changelog_entry_author
_cod_changelog_entry_date
_cod_changelog_entry_text
1
;cod-tools version 3.8.0
Id: cif_guess_AMCSD_atom_types 9574 2023-05-10 09:00:05Z saulius
;
2023-05-10T18:56:26+03:00
;Derived atom types and hydrogen counts
from atom names that follow the AMCSD naming convention
(Wat == water, O-H == hydroxyl).
;

loop_
_cod_related_entry_id
_cod_related_entry_database
_cod_related_entry_code
1 AMCSD 0019592
